data_7234491
loop_
_publ_author_name
'Takaaki Hiramatsu'
'Yukihiro Yoshida'
'Gunzi Saito'
'Akihiro Otsuka'
'Hideki Yamochi'
'Yasuhiro Shimizu'
'Yuma Hattori'
'Yuto Nakamura'
'Hideo Kishida'
'Hiroshi Ito'
'Kaplan Kirakci'
'Stephane Cordier'
'Christiane Perrin'

_publ_section_title
;
 Spin frustration in antiperovskite systems: (TTF.+ or
 TSF.+)3[(Mo6X14)2-Y-]
;
_journal_name_full 'Journal of Materials Chemistry C'
_journal_page_first 11046
_journal_page_last 11054
_journal_paper_doi 10.1039/C5TC02075A
_journal_volume 3
_journal_year 2015
_chemical_formula_moiety '(C6 Se4 H4 +)3, Mo6 Br14 2-, Br -'
_chemical_formula_sum 'C18 H12 Br15 Mo6 Se12'
_chemical_formula_weight 2950.09
_chemical_name_common
; 
(TSF)3[(Mo6Br14)Br] 
;
_space_group_IT_number 148
_space_group_name_Hall '-R 3'
_space_group_name_H-M_alt 'R -3 :H'
_symmetry_cell_setting rhombohedral
_symmetry_Int_Tables_number 148
_symmetry_space_group_name_Hall '-R 3'
_symmetry_space_group_name_H-M 'R -3 :H'
_atom_sites_solution_hydrogens geom
_atom_sites_solution_primary direct
_atom_sites_solution_secondary difmap
_cell_angle_alpha 90.00
_cell_angle_beta 90.00
_cell_angle_gamma 120.00
_cell_formula_units_Z 3
_cell_length_a 17.2701(18)
_cell_length_b 17.2701(18)
_cell_length_c 14.6308(18)
_cell_measurement_reflns_used 5396
_cell_measurement_temperature 25(2)
_cell_measurement_theta_max 30.2806
_cell_measurement_theta_min 3.8641
_cell_volume 3779.1(7)
_computing_cell_refinement 'CrystalClear (Rigaku/MSC Inc., 2006)'
_computing_data_collection 'CrystalClear (Rigaku/MSC Inc., 2006)'
_computing_data_reduction 'CrystalClear (Rigaku/MSC Inc., 2006)'
_computing_publication_material 'Yadokari-XG 2009 (Wakita, Nemoto et al., 2009)'
_computing_structure_refinement 'SHELXL-97 (Sheldrick, 1997)'
_computing_structure_solution 'SHELXS-97 (Sheldrick, 1990)'
_diffrn_ambient_temperature 25(2)
_diffrn_detector_area_resol_mean 14.7059
_diffrn_measured_fraction_theta_full 0.996
_diffrn_measured_fraction_theta_max 0.996
_diffrn_measurement_device
;
Mercury (2x2 bin mode)
;
_diffrn_radiation_detector CCD
_diffrn_radiation_monochromator Confocal
_diffrn_radiation_source 'Rotating Anode'
_diffrn_radiation_type MoK\a
_diffrn_radiation_wavelength 0.71070
_diffrn_reflns_av_R_equivalents 0.0541
_diffrn_reflns_av_sigmaI/netI 0.0327
_diffrn_reflns_limit_h_max 21
_diffrn_reflns_limit_h_min -22
_diffrn_reflns_limit_k_max 22
_diffrn_reflns_limit_k_min -18
_diffrn_reflns_limit_l_max 17
_diffrn_reflns_limit_l_min -18
_diffrn_reflns_number 13558
_diffrn_reflns_theta_full 27.50
_diffrn_reflns_theta_max 27.50
_diffrn_reflns_theta_min 3.86
_exptl_absorpt_coefficient_mu 22.032
_exptl_absorpt_correction_T_max 0.3894
_exptl_absorpt_correction_T_min 0.2451
_exptl_absorpt_correction_type numerical
_exptl_absorpt_process_details
;
Higashi, T. (2000). 
A numerical absorption correction program NUMABS
Rigaku Corporation, Tokyo, Japan
;
_exptl_crystal_colour black
_exptl_crystal_density_diffrn 3.889
_exptl_crystal_density_method 'not measured'
_exptl_crystal_description rhombohedral
_exptl_crystal_F_000 3915
_exptl_crystal_size_max 0.13
_exptl_crystal_size_mid 0.10
_exptl_crystal_size_min 0.05
_refine_diff_density_max 1.530
_refine_diff_density_min -1.201
_refine_diff_density_rms 0.271
_refine_ls_extinction_method none
_refine_ls_goodness_of_fit_ref 1.130
_refine_ls_hydrogen_treatment constr
_refine_ls_matrix_type full
_refine_ls_number_parameters 78
_refine_ls_number_reflns 1931
_refine_ls_number_restraints 0
_refine_ls_restrained_S_all 1.130
_refine_ls_R_factor_all 0.0354
_refine_ls_R_factor_gt 0.0322
_refine_ls_shift/su_max 0.000
_refine_ls_shift/su_mean 0.000
_refine_ls_structure_factor_coef Fsqd
_refine_ls_weighting_details 'calc w=1/[\s^2^(Fo^2^)+(0.0288P)^2^+34.1916P] where P=(Fo^2^+2Fc^2^)/3'
_refine_ls_weighting_scheme calc
_refine_ls_wR_factor_gt 0.0669
_refine_ls_wR_factor_ref 0.0691
_reflns_number_gt 1777
_reflns_number_total 1931
_reflns_threshold_expression >2sigma(I)
_cod_data_source_file J-Mater-Chem-C-2015-3-11046.cif
_cod_data_source_block TSF3_Mo6Br14_Br_25K
_cod_depositor_comments
;
The following automatic conversions were performed:

data item '_exptl_absorpt_correction_type' value 'Numerical' was
changed to 'numerical' in accordance with the built-in table derived
from the CIF Core dictionary named 'cif_core.dic' version 2.4.5 last
updated on 2014-11-21.

Automatic conversion script
Id: cif_fix_values 6909 2019-04-08 15:41:33Z antanas 
;
_cod_original_sg_symbol_H-M R-3
_cod_database_code 7234491

loop_
_symmetry_equiv_pos_as_xyz
'x, y, z'
'-y, x-y, z'
'-x+y, -x, z'
'x+2/3, y+1/3, z+1/3'
'-y+2/3, x-y+1/3, z+1/3'
'-x+y+2/3, -x+1/3, z+1/3'
'x+1/3, y+2/3, z+2/3'
'-y+1/3, x-y+2/3, z+2/3'
'-x+y+1/3, -x+2/3, z+2/3'
'-x, -y, -z'
'y, -x+y, -z'
'x-y, x, -z'
'-x+2/3, -y+1/3, -z+1/3'
'y+2/3, -x+y+1/3, -z+1/3'
'x-y+2/3, x+1/3, -z+1/3'
'-x+1/3, -y+2/3, -z+2/3'
'y+1/3, -x+y+2/3, -z+2/3'
'x-y+1/3, x+2/3, -z+2/3'

loop_
_atom_site_label
_atom_site_type_symbol
_atom_site_fract_x
_atom_site_fract_y
_atom_site_fract_z
_atom_site_U_iso_or_equiv
_atom_site_adp_type
_atom_site_occupancy
_atom_site_symmetry_multiplicity
_atom_site_calc_flag
_atom_site_refinement_flags
_atom_site_disorder_assembly
_atom_site_disorder_group
C1 C 0.3641(3) 0.2115(3) 0.1669(4) 0.0121(10) Uani 1 1 d . . .
C2 C 0.5133(4) 0.3736(4) 0.1915(4) 0.0164(11) Uani 1 1 d . . .
H2 H 0.5738 0.4230 0.2099 0.020 Uiso 1 1 calc R . .
C3 C 0.4603(4) 0.3907(4) 0.1380(4) 0.0147(11) Uani 1 1 d . . .
H3 H 0.4811 0.4528 0.1157 0.018 Uiso 1 1 calc R . .
Se1 Se 0.47241(3) 0.25628(3) 0.23100(3) 0.01214(14) Uani 1 1 d . . .
Se2 Se 0.34666(3) 0.29655(3) 0.10565(3) 0.01159(13) Uani 1 1 d . . .
Br1 Br -0.00273(3) 0.17281(3) 0.42764(3) 0.00973(13) Uani 1 1 d . . .
Br2 Br 0.0000 0.0000 0.28203(5) 0.00917(18) Uani 1 3 d S . .
Br3 Br 0.20877(3) 0.21329(3) 0.32408(3) 0.01142(13) Uani 1 1 d . . .
Mo1 Mo 0.08737(3) 0.08890(3) 0.42639(3) 0.00819(12) Uani 1 1 d . . .
Br4 Br 0.0000 0.0000 0.0000 0.0117(2) Uani 1 6 d S . .

loop_
_atom_site_aniso_label
_atom_site_aniso_U_11
_atom_site_aniso_U_22
_atom_site_aniso_U_33
_atom_site_aniso_U_23
_atom_site_aniso_U_13
_atom_site_aniso_U_12
C1 0.009(2) 0.012(3) 0.016(3) 0.001(2) 0.002(2) 0.005(2)
C2 0.012(2) 0.013(3) 0.020(3) -0.002(2) -0.001(2) 0.003(2)
C3 0.017(3) 0.015(3) 0.011(3) -0.001(2) 0.004(2) 0.007(2)
Se1 0.0110(3) 0.0123(3) 0.0129(3) 0.00077(19) -0.00120(19) 0.0057(2)
Se2 0.0107(3) 0.0118(3) 0.0123(3) 0.00111(19) 0.00015(19) 0.0056(2)
Br1 0.0118(3) 0.0100(2) 0.0080(3) 0.00042(17) 0.00000(17) 0.0059(2)
Br2 0.0102(3) 0.0102(3) 0.0071(4) 0.000 0.000 0.00510(13)
Br3 0.0108(2) 0.0118(3) 0.0098(3) 0.00058(18) 0.00084(18) 0.0042(2)
Mo1 0.0086(2) 0.0088(2) 0.0067(2) 0.00039(15) 0.00035(15) 0.00402(17)
Br4 0.0107(4) 0.0107(4) 0.0138(6) 0.000 0.000 0.00533(18)

loop_
_atom_type_symbol
_atom_type_description
_atom_type_scat_dispersion_real
_atom_type_scat_dispersion_imag
_atom_type_scat_source
C C 0.0033 0.0016 'International Tables Vol C Tables 4.2.6.8 and 6.1.1.4'
H H 0.0000 0.0000 'International Tables Vol C Tables 4.2.6.8 and 6.1.1.4'
Br Br -0.2901 2.4595 'International Tables Vol C Tables 4.2.6.8 and 6.1.1.4'
Mo Mo -1.6832 0.6857 'International Tables Vol C Tables 4.2.6.8 and 6.1.1.4'
Se Se -0.0929 2.2259 'International Tables Vol C Tables 4.2.6.8 and 6.1.1.4'

loop_
_geom_angle_atom_site_label_1
_geom_angle_atom_site_label_2
_geom_angle_atom_site_label_3
_geom_angle
_geom_angle_site_symmetry_1
_geom_angle_site_symmetry_3
C1 C1 Se2 123.1(5) 13 .
C1 C1 Se1 121.2(5) 13 .
Se2 C1 Se1 115.8(3) . .
C3 C2 Se1 119.1(4) . .
C3 C2 H2 120.4 . .
Se1 C2 H2 120.4 . .
C2 C3 Se2 119.2(4) . .
C2 C3 H3 120.4 . .
Se2 C3 H3 120.4 . .
C2 Se1 C1 92.9(2) . .
C1 Se2 C3 92.9(2) . .
Mo1 Br1 Mo1 60.896(19) 12_556 .
Mo1 Br1 Mo1 60.838(19) 12_556 2
Mo1 Br1 Mo1 60.80(2) . 2
Mo1 Br2 Mo1 60.84(2) 3 2
Mo1 Br2 Mo1 60.84(2) 3 .
Mo1 Br2 Mo1 60.84(2) 2 .
Br3 Mo1 Br1 90.36(2) . 11_556
Br3 Mo1 Br1 90.20(2) . .
Br1 Mo1 Br1 89.948(16) 11_556 .
Br3 Mo1 Br2 90.59(2) . .
Br1 Mo1 Br2 179.04(2) 11_556 .
Br1 Mo1 Br2 90.140(16) . .
Br3 Mo1 Br1 90.91(2) . 3
Br1 Mo1 Br1 89.852(16) 11_556 3
Br1 Mo1 Br1 178.87(2) . 3
Br2 Mo1 Br1 90.042(16) . 3
Br3 Mo1 Mo1 135.26(2) . 3
Br1 Mo1 Mo1 119.589(16) 11_556 3
Br1 Mo1 Mo1 119.68(2) . 3
Br2 Mo1 Mo1 59.578(12) . 3
Br1 Mo1 Mo1 59.52(2) 3 3
Br3 Mo1 Mo1 134.85(2) . 2
Br1 Mo1 Mo1 119.699(16) 11_556 2
Br1 Mo1 Mo1 59.68(2) . 2
Br2 Mo1 Mo1 59.578(12) . 2
Br1 Mo1 Mo1 119.52(2) 3 2
Mo1 Mo1 Mo1 60.0 3 2
Br3 Mo1 Mo1 134.74(2) . 12_556
Br1 Mo1 Mo1 59.69(2) 11_556 12_556
Br1 Mo1 Mo1 59.526(15) . 12_556
Br2 Mo1 Mo1 119.586(17) . 12_556
Br1 Mo1 Mo1 119.45(2) 3 12_556
Mo1 Mo1 Mo1 90.0 3 12_556
Mo1 Mo1 Mo1 60.009(11) 2 12_556
Br3 Mo1 Mo1 135.15(2) . 11_556
Br1 Mo1 Mo1 59.58(2) 11_556 11_556
Br1 Mo1 Mo1 119.51(2) . 11_556
Br2 Mo1 Mo1 119.587(17) . 11_556
Br1 Mo1 Mo1 59.473(15) 3 11_556
Mo1 Mo1 Mo1 60.010(11) 3 11_556
Mo1 Mo1 Mo1 90.0 2 11_556
Mo1 Mo1 Mo1 59.98(2) 12_556 11_556

loop_
_geom_bond_atom_site_label_1
_geom_bond_atom_site_label_2
_geom_bond_distance
_geom_bond_site_symmetry_2
C1 C1 1.372(10) 13
C1 Se2 1.869(5) .
C1 Se1 1.878(5) .
C2 C3 1.345(8) .
C2 Se1 1.873(5) .
C2 H2 1.0000 .
C3 Se2 1.878(5) .
C3 H3 1.0000 .
Br1 Mo1 2.6017(6) 12_556
Br1 Mo1 2.6031(7) .
Br1 Mo1 2.6075(7) 2
Br2 Mo1 2.6036(8) 3
Br2 Mo1 2.6036(8) 2
Br2 Mo1 2.6036(8) .
Br3 Mo1 2.5975(7) .
Mo1 Br1 2.6018(7) 11_556
Mo1 Br1 2.6074(7) 3
Mo1 Mo1 2.6367(8) 3
Mo1 Mo1 2.6368(8) 2
Mo1 Mo1 2.6376(7) 12_556
Mo1 Mo1 2.6376(7) 11_556

loop_
_geom_torsion_atom_site_label_1
_geom_torsion_atom_site_label_2
_geom_torsion_atom_site_label_3
_geom_torsion_atom_site_label_4
_geom_torsion
_geom_torsion_site_symmetry_1
_geom_torsion_site_symmetry_2
_geom_torsion_site_symmetry_3
_geom_torsion_site_symmetry_4
Se1 C2 C3 Se2 0.5(6) . . . .
C3 C2 Se1 C1 1.5(5) . . . .
C1 C1 Se1 C2 177.3(6) 13 . . .
Se2 C1 Se1 C2 -3.1(3) . . . .
C1 C1 Se2 C3 -177.1(6) 13 . . .
Se1 C1 Se2 C3 3.2(3) . . . .
C2 C3 Se2 C1 -2.3(5) . . . .
Mo1 Br1 Mo1 Br3 -144.56(2) 12_556 . . .
Mo1 Br1 Mo1 Br3 144.576(14) 2 . . .
Mo1 Br1 Mo1 Br1 -54.20(2) 12_556 . . 11_556
Mo1 Br1 Mo1 Br1 -125.062(16) 2 . . 11_556
Mo1 Br1 Mo1 Br2 124.851(18) 12_556 . . .
Mo1 Br1 Mo1 Br2 53.984(18) 2 . . .
Mo1 Br1 Mo1 Br1 25.6(13) 12_556 . . 3
Mo1 Br1 Mo1 Br1 -45.2(13) 2 . . 3
Mo1 Br1 Mo1 Mo1 70.403(13) 12_556 . . 3
Mo1 Br1 Mo1 Mo1 -0.464(15) 2 . . 3
Mo1 Br1 Mo1 Mo1 70.867(15) 12_556 . . 2
Mo1 Br1 Mo1 Mo1 -70.867(15) 2 . . 12_556
Mo1 Br1 Mo1 Mo1 0.19(2) 12_556 . . 11_556
Mo1 Br1 Mo1 Mo1 -70.68(2) 2 . . 11_556
Mo1 Br2 Mo1 Br3 144.85(2) 3 . . .
Mo1 Br2 Mo1 Br3 -144.27(2) 2 . . .
Mo1 Br2 Mo1 Br1 -29.7(13) 3 . . 11_556
Mo1 Br2 Mo1 Br1 41.2(13) 2 . . 11_556
Mo1 Br2 Mo1 Br1 -124.946(17) 3 . . .
Mo1 Br2 Mo1 Br1 -54.07(2) 2 . . .
Mo1 Br2 Mo1 Br1 53.94(2) 3 . . 3
Mo1 Br2 Mo1 Br1 124.814(17) 2 . . 3
Mo1 Br2 Mo1 Mo1 70.878(10) 2 . . 3
Mo1 Br2 Mo1 Mo1 -70.878(10) 3 . . 2
Mo1 Br2 Mo1 Mo1 -70.523(9) 3 . . 12_556
Mo1 Br2 Mo1 Mo1 0.355(12) 2 . . 12_556
Mo1 Br2 Mo1 Mo1 -0.354(12) 3 . . 11_556
Mo1 Br2 Mo1 Mo1 70.524(9) 2 . . 11_556
